data_4333905
loop_
_publ_author_name
'David W. Shaffer'
'G\'eza Szigethy'
'Joseph W. Ziller'
'Alan F. Heyduk'

_publ_section_title
;
 Synthesis and Characterization of a Redox-Active Bis(thiophenolato)amide
 Ligand, [SNS]3-, and the Homoleptic Tungsten Complexes, W[SNS]2 and
 W[ONO]2
;
_journal_name_full 'Inorganic Chemistry'
_journal_page_first 2110
_journal_page_last 2118
_journal_paper_doi 10.1021/ic302506e
_journal_volume 52
_journal_year 2013
_chemical_formula_sum 'C35 H32 N2 S4 W'
_chemical_formula_weight 792.72
_chemical_name_systematic
; 
 ? 
;
_space_group_IT_number 14
_symmetry_cell_setting monoclinic
_symmetry_space_group_name_Hall '-P 2ybc'
_symmetry_space_group_name_H-M 'P 1 21/c 1'
_atom_sites_solution_hydrogens geom
_atom_sites_solution_primary direct
_atom_sites_solution_secondary difmap
_audit_creation_method SHELXTL
_cell_angle_alpha 90.00
_cell_angle_beta 107.2028(3)
_cell_angle_gamma 90.00
_cell_formula_units_Z 4
_cell_length_a 19.7206(6)
_cell_length_b 10.6756(3)
_cell_length_c 15.2817(5)
_cell_measurement_reflns_used 9867
_cell_measurement_temperature 88(2)
_cell_measurement_theta_max 28.99
_cell_measurement_theta_min 2.19
_cell_volume 3073.32(16)
_computing_cell_refinement 'Bruker SAINT'
_computing_data_collection 'Bruker APEX2'
_computing_data_reduction 'Bruker SAINT'
_computing_molecular_graphics 'Bruker SHELXTL'
_computing_publication_material 'Bruker SHELXTL'
_computing_structure_refinement 'SHELXL-97 (Sheldrick, 2008)'
_computing_structure_solution 'SHELXS-97 (Sheldrick, 2008)'
_diffrn_ambient_temperature 88(2)
_diffrn_measured_fraction_theta_full 1.000
_diffrn_measured_fraction_theta_max 0.945
_diffrn_measurement_device_type 'Bruker APEX-II CCD'
_diffrn_measurement_method '\f and \w scans'
_diffrn_radiation_monochromator graphite
_diffrn_radiation_source 'fine-focus sealed tube'
_diffrn_radiation_type MoK\a
_diffrn_radiation_wavelength 0.71073
_diffrn_reflns_av_R_equivalents 0.0158
_diffrn_reflns_av_sigmaI/netI 0.0128
_diffrn_reflns_limit_h_max 26
_diffrn_reflns_limit_h_min -26
_diffrn_reflns_limit_k_max 14
_diffrn_reflns_limit_k_min -14
_diffrn_reflns_limit_l_max 19
_diffrn_reflns_limit_l_min -19
_diffrn_reflns_number 36891
_diffrn_reflns_theta_full 25.50
_diffrn_reflns_theta_max 29.02
_diffrn_reflns_theta_min 2.16
_exptl_absorpt_coefficient_mu 4.059
_exptl_absorpt_correction_T_max 0.6966
_exptl_absorpt_correction_T_min 0.4463
_exptl_absorpt_correction_type numerical
_exptl_absorpt_process_details 'Bruker SADABS'
_exptl_crystal_colour purple
_exptl_crystal_density_diffrn 1.713
_exptl_crystal_density_meas ?
_exptl_crystal_description hexagon
_exptl_crystal_F_000 1576
_exptl_crystal_size_max 0.24
_exptl_crystal_size_mid 0.23
_exptl_crystal_size_min 0.10
_refine_diff_density_max 0.842
_refine_diff_density_min -0.385
_refine_diff_density_rms 0.070
_refine_ls_extinction_method none
_refine_ls_goodness_of_fit_ref 1.073
_refine_ls_hydrogen_treatment constr
_refine_ls_matrix_type full
_refine_ls_number_parameters 384
_refine_ls_number_reflns 7748
_refine_ls_number_restraints 0
_refine_ls_restrained_S_all 1.073
_refine_ls_R_factor_all 0.0167
_refine_ls_R_factor_gt 0.0151
_refine_ls_shift/su_max 0.002
_refine_ls_shift/su_mean 0.000
_refine_ls_structure_factor_coef Fsqd
_refine_ls_weighting_details 'calc w=1/[\s^2^(Fo^2^)+(0.0140P)^2^+2.8303P] where P=(Fo^2^+2Fc^2^)/3'
_refine_ls_weighting_scheme calc
_refine_ls_wR_factor_gt 0.0347
_refine_ls_wR_factor_ref 0.0351
_reflns_number_gt 7345
_reflns_number_total 7748
_reflns_threshold_expression >2sigma(I)
_cod_data_source_file ic302506e_si_001_1.cif
_cod_data_source_block W[SNS]2
_cod_depositor_comments
;
The following automatic conversions were performed:

'_exptl_crystal_density_meas' value 'not_measured' was changed to '?'
- the value is perceived as not measured.

Automatic conversion script
Id: cif_fix_values 3008 2015-01-20 13:52:24Z robertas 
;
_cod_database_code 4333905

loop_
_symmetry_equiv_pos_as_xyz
'x, y, z'
'-x, y+1/2, -z+1/2'
'-x, -y, -z'
'x, -y-1/2, z-1/2'

loop_
_atom_site_label
_atom_site_type_symbol
_atom_site_fract_x
_atom_site_fract_y
_atom_site_fract_z
_atom_site_U_iso_or_equiv
_atom_site_adp_type
_atom_site_occupancy
_atom_site_symmetry_multiplicity
_atom_site_calc_flag
_atom_site_refinement_flags
W1 W 0.315260(3) 0.465665(6) 0.154669(4) 0.01035(2) Uani 1 1 d .
S1 S 0.39412(2) 0.39634(4) 0.29768(3) 0.01524(8) Uani 1 1 d .
S2 S 0.19604(2) 0.51661(4) 0.07419(3) 0.01767(9) Uani 1 1 d .
S3 S 0.38318(2) 0.63023(4) 0.12571(3) 0.01418(8) Uani 1 1 d .
S4 S 0.28286(2) 0.25117(4) 0.15063(3) 0.01667(8) Uani 1 1 d .
N1 N 0.29223(7) 0.59095(13) 0.24432(9) 0.0108(3) Uani 1 1 d .
N2 N 0.32639(7) 0.40745(13) 0.02945(9) 0.0116(3) Uani 1 1 d .
C1 C 0.31613(9) 0.58063(16) 0.33962(11) 0.0119(3) Uani 1 1 d .
C2 C 0.36874(9) 0.48941(16) 0.37531(11) 0.0131(3) Uani 1 1 d .
C3 C 0.39558(9) 0.46988(16) 0.47019(11) 0.0149(3) Uani 1 1 d .
H3A H 0.4326 0.4109 0.4933 0.018 Uiso 1 1 calc R
C4 C 0.36846(10) 0.53579(16) 0.53011(12) 0.0156(3) Uani 1 1 d .
C5 C 0.31235(9) 0.62041(16) 0.49359(11) 0.0156(3) Uani 1 1 d .
H5A H 0.2912 0.6616 0.5340 0.019 Uiso 1 1 calc R
C6 C 0.28733(9) 0.64516(16) 0.40128(11) 0.0137(3) Uani 1 1 d .
H6A H 0.2508 0.7054 0.3790 0.016 Uiso 1 1 calc R
C7 C 0.39672(11) 0.51624(18) 0.63218(12) 0.0209(4) Uani 1 1 d .
H7A H 0.4036 0.4265 0.6453 0.031 Uiso 1 1 calc R
H7B H 0.3627 0.5496 0.6618 0.031 Uiso 1 1 calc R
H7C H 0.4422 0.5599 0.6558 0.031 Uiso 1 1 calc R
C8 C 0.24660(8) 0.69182(15) 0.20497(11) 0.0114(3) Uani 1 1 d .
C9 C 0.19321(9) 0.66424(16) 0.12342(11) 0.0129(3) Uani 1 1 d .
C10 C 0.14134(9) 0.75250(17) 0.08342(12) 0.0155(3) Uani 1 1 d .
H10A H 0.1043 0.7316 0.0297 0.019 Uiso 1 1 calc R
C11 C 0.14349(9) 0.87100(17) 0.12181(12) 0.0157(3) Uani 1 1 d .
C12 C 0.20146(9) 0.90261(16) 0.19694(12) 0.0154(3) Uani 1 1 d .
H12A H 0.2058 0.9860 0.2196 0.018 Uiso 1 1 calc R
C13 C 0.25267(9) 0.81483(16) 0.23901(11) 0.0135(3) Uani 1 1 d .
H13A H 0.2914 0.8377 0.2903 0.016 Uiso 1 1 calc R
C14 C 0.08356(10) 0.96237(19) 0.08384(14) 0.0235(4) Uani 1 1 d .
H14A H 0.0635 0.9490 0.0178 0.035 Uiso 1 1 calc R
H14B H 0.1017 1.0482 0.0952 0.035 Uiso 1 1 calc R
H14C H 0.0466 0.9492 0.1139 0.035 Uiso 1 1 calc R
C15 C 0.36825(9) 0.47366(15) -0.01594(11) 0.0118(3) Uani 1 1 d .
C16 C 0.39534(9) 0.58939(16) 0.02072(11) 0.0128(3) Uani 1 1 d .
C17 C 0.43511(9) 0.66424(17) -0.02037(11) 0.0147(3) Uani 1 1 d .
H17A H 0.4509 0.7443 0.0046 0.018 Uiso 1 1 calc R
C18 C 0.45187(9) 0.62256(17) -0.09800(11) 0.0149(3) Uani 1 1 d .
C19 C 0.43096(9) 0.50163(18) -0.12900(11) 0.0159(3) Uani 1 1 d .
H19A H 0.4451 0.4690 -0.1787 0.019 Uiso 1 1 calc R
C20 C 0.39003(9) 0.42735(16) -0.08947(11) 0.0139(3) Uani 1 1 d .
H20A H 0.3768 0.3453 -0.1122 0.017 Uiso 1 1 calc R
C21 C 0.49376(10) 0.70487(18) -0.14334(12) 0.0194(4) Uani 1 1 d .
H21A H 0.4971 0.6644 -0.1995 0.029 Uiso 1 1 calc R
H21B H 0.5416 0.7177 -0.1014 0.029 Uiso 1 1 calc R
H21C H 0.4699 0.7859 -0.1585 0.029 Uiso 1 1 calc R
C22 C 0.27988(9) 0.31438(15) -0.01988(11) 0.0128(3) Uani 1 1 d .
C23 C 0.25600(9) 0.22667(16) 0.03289(12) 0.0152(3) Uani 1 1 d .
C24 C 0.21170(10) 0.12741(17) -0.00837(12) 0.0176(3) Uani 1 1 d .
H24A H 0.1989 0.0659 0.0288 0.021 Uiso 1 1 calc R
C25 C 0.18630(9) 0.11799(17) -0.10290(13) 0.0176(3) Uani 1 1 d .
C26 C 0.20671(9) 0.21012(17) -0.15561(12) 0.0170(3) Uani 1 1 d .
H26A H 0.1886 0.2062 -0.2205 0.020 Uiso 1 1 calc R
C27 C 0.25229(9) 0.30630(16) -0.11598(11) 0.0148(3) Uani 1 1 d .
H27A H 0.2651 0.3672 -0.1536 0.018 Uiso 1 1 calc R
C28 C 0.13508(11) 0.01591(18) -0.14858(14) 0.0229(4) Uani 1 1 d .
H28A H 0.1375 -0.0526 -0.1051 0.034 Uiso 1 1 calc R
H28B H 0.1477 -0.0157 -0.2019 0.034 Uiso 1 1 calc R
H28C H 0.0867 0.0498 -0.1684 0.034 Uiso 1 1 calc R
C29 C -0.03691(10) -0.01046(18) -0.37329(12) 0.0191(4) Uani 1 1 d .
C30 C -0.08215(11) 0.05865(19) -0.33687(13) 0.0228(4) Uani 1 1 d .
H30A H -0.1222 0.0188 -0.3266 0.027 Uiso 1 1 calc R
C31 C -0.06982(11) 0.1844(2) -0.31536(13) 0.0253(4) Uani 1 1 d .
H31A H -0.1011 0.2297 -0.2902 0.030 Uiso 1 1 calc R
C32 C -0.01182(11) 0.24412(19) -0.33048(13) 0.0259(4) Uani 1 1 d .
H32A H -0.0035 0.3305 -0.3165 0.031 Uiso 1 1 calc R
C33 C 0.03389(11) 0.1766(2) -0.36622(14) 0.0257(4) Uani 1 1 d .
H33A H 0.0739 0.2168 -0.3764 0.031 Uiso 1 1 calc R
C34 C 0.02140(10) 0.05059(19) -0.38724(14) 0.0229(4) Uani 1 1 d .
H34A H 0.0532 0.0053 -0.4115 0.027 Uiso 1 1 calc R
C35 C -0.05151(11) -0.14670(18) -0.39826(14) 0.0227(4) Uani 1 1 d .
H35A H -0.0085 -0.1860 -0.4051 0.034 Uiso 1 1 calc R
H35B H -0.0897 -0.1531 -0.4561 0.034 Uiso 1 1 calc R
H35C H -0.0658 -0.1894 -0.3498 0.034 Uiso 1 1 calc R

loop_
_atom_site_aniso_label
_atom_site_aniso_U_11
_atom_site_aniso_U_22
_atom_site_aniso_U_33
_atom_site_aniso_U_23
_atom_site_aniso_U_13
_atom_site_aniso_U_12
W1 0.01298(3) 0.01099(3) 0.00783(3) 0.00056(2) 0.00424(2) 0.00214(2)
S1 0.0188(2) 0.0172(2) 0.01047(18) 0.00282(16) 0.00557(15) 0.00687(16)
S2 0.0149(2) 0.0194(2) 0.0158(2) -0.00706(16) 0.00002(16) 0.00309(16)
S3 0.0195(2) 0.01406(19) 0.01034(18) -0.00139(15) 0.00656(15) -0.00163(16)
S4 0.0269(2) 0.01263(19) 0.01272(19) 0.00124(15) 0.00926(17) 0.00048(17)
N1 0.0111(6) 0.0119(6) 0.0095(6) 0.0000(5) 0.0030(5) 0.0003(5)
N2 0.0142(7) 0.0114(6) 0.0099(6) 0.0000(5) 0.0045(5) 0.0021(5)
C1 0.0137(8) 0.0128(7) 0.0094(7) -0.0001(6) 0.0036(6) -0.0021(6)
C2 0.0146(8) 0.0139(8) 0.0116(8) 0.0006(6) 0.0050(6) 0.0000(6)
C3 0.0175(8) 0.0147(8) 0.0115(8) 0.0021(6) 0.0025(6) 0.0003(6)
C4 0.0204(8) 0.0155(8) 0.0102(7) 0.0000(6) 0.0032(6) -0.0048(7)
C5 0.0212(9) 0.0151(8) 0.0119(8) -0.0035(6) 0.0070(7) -0.0030(7)
C6 0.0156(8) 0.0135(8) 0.0122(8) -0.0016(6) 0.0042(6) -0.0004(6)
C7 0.0281(10) 0.0219(9) 0.0110(8) 0.0009(7) 0.0031(7) -0.0011(8)
C8 0.0114(7) 0.0138(8) 0.0098(7) 0.0015(6) 0.0044(6) 0.0017(6)
C9 0.0140(8) 0.0142(8) 0.0115(7) -0.0011(6) 0.0056(6) 0.0003(6)
C10 0.0118(8) 0.0226(9) 0.0118(8) 0.0009(7) 0.0029(6) 0.0019(7)
C11 0.0147(8) 0.0183(8) 0.0159(8) 0.0055(7) 0.0071(6) 0.0056(7)
C12 0.0191(8) 0.0125(8) 0.0164(8) 0.0004(6) 0.0079(7) 0.0012(6)
C13 0.0143(8) 0.0145(8) 0.0120(7) 0.0000(6) 0.0045(6) -0.0004(6)
C14 0.0216(9) 0.0253(10) 0.0243(10) 0.0047(8) 0.0077(8) 0.0097(8)
C15 0.0113(7) 0.0148(8) 0.0093(7) 0.0026(6) 0.0029(6) 0.0040(6)
C16 0.0126(7) 0.0167(8) 0.0088(7) 0.0009(6) 0.0027(6) 0.0033(6)
C17 0.0139(8) 0.0173(8) 0.0125(8) 0.0001(6) 0.0033(6) -0.0002(6)
C18 0.0099(7) 0.0221(9) 0.0122(8) 0.0034(7) 0.0024(6) 0.0017(6)
C19 0.0138(8) 0.0247(9) 0.0091(7) 0.0015(7) 0.0035(6) 0.0044(7)
C20 0.0147(8) 0.0158(8) 0.0110(7) -0.0014(6) 0.0036(6) 0.0028(6)
C21 0.0176(9) 0.0270(10) 0.0149(8) 0.0018(7) 0.0069(7) -0.0018(7)
C22 0.0140(8) 0.0118(7) 0.0134(8) -0.0012(6) 0.0054(6) 0.0022(6)
C23 0.0204(9) 0.0134(8) 0.0129(8) 0.0003(6) 0.0066(7) 0.0038(7)
C24 0.0212(9) 0.0139(8) 0.0198(9) 0.0006(7) 0.0093(7) 0.0002(7)
C25 0.0172(8) 0.0145(8) 0.0213(9) -0.0033(7) 0.0060(7) 0.0011(7)
C26 0.0157(8) 0.0211(9) 0.0134(8) -0.0024(7) 0.0032(6) 0.0013(7)
C27 0.0168(8) 0.0153(8) 0.0131(8) 0.0005(6) 0.0056(6) 0.0012(6)
C28 0.0234(9) 0.0180(9) 0.0255(10) -0.0038(8) 0.0043(8) -0.0038(7)
C29 0.0195(9) 0.0218(9) 0.0143(8) 0.0031(7) 0.0023(7) 0.0011(7)
C30 0.0233(9) 0.0273(10) 0.0194(9) 0.0032(8) 0.0090(8) -0.0001(8)
C31 0.0312(11) 0.0276(10) 0.0185(9) 0.0011(8) 0.0095(8) 0.0059(8)
C32 0.0338(11) 0.0222(10) 0.0177(9) 0.0006(8) 0.0016(8) -0.0009(8)
C33 0.0226(10) 0.0300(11) 0.0222(10) -0.0001(8) 0.0033(8) -0.0071(8)
C34 0.0169(9) 0.0287(10) 0.0225(9) -0.0013(8) 0.0049(7) 0.0005(7)
C35 0.0244(10) 0.0212(9) 0.0224(9) 0.0024(7) 0.0068(8) -0.0003(8)

loop_
_atom_type_symbol
_atom_type_description
_atom_type_scat_dispersion_real
_atom_type_scat_dispersion_imag
_atom_type_scat_source
C C 0.0033 0.0016 'International Tables Vol C Tables 4.2.6.8 and 6.1.1.4'
H H 0.0000 0.0000 'International Tables Vol C Tables 4.2.6.8 and 6.1.1.4'
N N 0.0061 0.0033 'International Tables Vol C Tables 4.2.6.8 and 6.1.1.4'
S S 0.1246 0.1234 'International Tables Vol C Tables 4.2.6.8 and 6.1.1.4'
W W -0.8490 6.8722 'International Tables Vol C Tables 4.2.6.8 and 6.1.1.4'

loop_
_geom_angle_atom_site_label_1
_geom_angle_atom_site_label_2
_geom_angle_atom_site_label_3
_geom_angle
N1 W1 N2 155.27(5)
N1 W1 S3 83.62(4)
N2 W1 S3 80.09(4)
N1 W1 S2 79.41(4)
N2 W1 S2 87.11(4)
S3 W1 S2 105.428(16)
N1 W1 S4 122.24(4)
N2 W1 S4 77.82(4)
S3 W1 S4 152.646(15)
S2 W1 S4 89.416(16)
N1 W1 S1 78.76(4)
N2 W1 S1 121.97(4)
S3 W1 S1 98.731(15)
S2 W1 S1 145.170(16)
S4 W1 S1 79.786(15)
C2 S1 W1 101.93(6)
C9 S2 W1 97.82(6)
C16 S3 W1 103.25(6)
C23 S4 W1 99.75(6)
C1 N1 C8 118.58(13)
C1 N1 W1 124.74(11)
C8 N1 W1 116.63(10)
C22 N2 C15 118.14(13)
C22 N2 W1 118.21(11)
C15 N2 W1 122.43(11)
N1 C1 C2 116.17(14)
N1 C1 C6 125.31(15)
C2 C1 C6 118.23(15)
C3 C2 C1 120.77(15)
C3 C2 S1 121.69(13)
C1 C2 S1 117.40(12)
C4 C3 C2 120.47(16)
C3 C4 C5 118.44(16)
C3 C4 C7 121.20(16)
C5 C4 C7 120.34(16)
C6 C5 C4 122.06(16)
C5 C6 C1 119.78(16)
C9 C8 C13 118.95(15)
C9 C8 N1 115.62(14)
C13 C8 N1 125.39(15)
C10 C9 C8 120.56(15)
C10 C9 S2 122.15(13)
C8 C9 S2 117.27(13)
C11 C10 C9 120.26(16)
C10 C11 C12 118.74(16)
C10 C11 C14 120.21(16)
C12 C11 C14 121.04(16)
C13 C12 C11 121.50(16)
C12 C13 C8 119.27(16)
C16 C15 C20 117.43(15)
C16 C15 N2 117.07(14)
C20 C15 N2 125.22(15)
C17 C16 C15 121.79(15)
C17 C16 S3 121.31(13)
C15 C16 S3 116.71(13)
C16 C17 C18 120.47(16)
C19 C18 C17 117.60(16)
C19 C18 C21 122.03(16)
C17 C18 C21 120.32(16)
C20 C19 C18 122.11(16)
C19 C20 C15 120.03(16)
C23 C22 C27 117.74(16)
C23 C22 N2 115.99(15)
C27 C22 N2 126.14(15)
C24 C23 C22 121.12(16)
C24 C23 S4 122.60(14)
C22 C23 S4 116.27(13)
C25 C24 C23 120.64(17)
C24 C25 C26 118.09(16)
C24 C25 C28 121.38(17)
C26 C25 C28 120.45(17)
C27 C26 C25 121.95(16)
C26 C27 C22 120.20(16)
C34 C29 C30 117.94(18)
C34 C29 C35 121.12(18)
C30 C29 C35 120.93(18)
C31 C30 C29 121.27(19)
C30 C31 C32 120.05(19)
C33 C32 C31 119.42(19)
C32 C33 C34 120.22(19)
C33 C34 C29 121.09(19)

loop_
_geom_bond_atom_site_label_1
_geom_bond_atom_site_label_2
_geom_bond_distance
W1 N1 2.0592(14)
W1 N2 2.0843(13)
W1 S3 2.3296(4)
W1 S2 2.3718(4)
W1 S4 2.3732(4)
W1 S1 2.3942(4)
S1 C2 1.7310(17)
S2 C9 1.7545(17)
S3 C16 1.7463(17)
S4 C23 1.7385(18)
N1 C1 1.396(2)
N1 C8 1.418(2)
N2 C22 1.410(2)
N2 C15 1.415(2)
C1 C2 1.410(2)
C1 C6 1.415(2)
C2 C3 1.404(2)
C3 C4 1.382(2)
C4 C5 1.409(2)
C4 C7 1.508(2)
C5 C6 1.375(2)
C8 C9 1.404(2)
C8 C13 1.404(2)
C9 C10 1.392(2)
C10 C11 1.390(3)
C11 C12 1.401(2)
C11 C14 1.510(2)
C12 C13 1.388(2)
C15 C16 1.396(2)
C15 C20 1.406(2)
C16 C17 1.392(2)
C17 C18 1.395(2)
C18 C19 1.395(3)
C18 C21 1.508(2)
C19 C20 1.391(2)
C22 C23 1.405(2)
C22 C27 1.410(2)
C23 C24 1.399(2)
C24 C25 1.386(3)
C25 C26 1.404(3)
C25 C28 1.509(2)
C26 C27 1.381(2)
C29 C34 1.392(3)
C29 C30 1.394(3)
C29 C35 1.510(3)
C30 C31 1.387(3)
C31 C32 1.387(3)
C32 C33 1.386(3)
C33 C34 1.388(3)

loop_
_geom_torsion_atom_site_label_1
_geom_torsion_atom_site_label_2
_geom_torsion_atom_site_label_3
_geom_torsion_atom_site_label_4
_geom_torsion
N1 W1 S1 C2 6.27(7)
N2 W1 S1 C2 171.64(7)
S3 W1 S1 C2 87.92(6)
S2 W1 S1 C2 -45.86(7)
S4 W1 S1 C2 -119.78(6)
N1 W1 S2 C9 24.65(7)
N2 W1 S2 C9 -134.52(7)
S3 W1 S2 C9 -55.63(6)
S4 W1 S2 C9 147.65(6)
S1 W1 S2 C9 76.62(6)
N1 W1 S3 C16 -161.28(7)
N2 W1 S3 C16 0.05(7)
S2 W1 S3 C16 -84.14(6)
S4 W1 S3 C16 36.55(7)
S1 W1 S3 C16 121.18(6)
N1 W1 S4 C23 139.75(7)
N2 W1 S4 C23 -24.49(7)
S3 W1 S4 C23 -61.33(7)
S2 W1 S4 C23 62.68(6)
S1 W1 S4 C23 -150.60(6)
N2 W1 N1 C1 -159.40(13)
S3 W1 N1 C1 -110.45(13)
S2 W1 N1 C1 142.50(13)
S4 W1 N1 C1 59.98(14)
S1 W1 N1 C1 -10.20(12)
N2 W1 N1 C8 23.0(2)
S3 W1 N1 C8 71.97(11)
S2 W1 N1 C8 -35.09(11)
S4 W1 N1 C8 -117.61(10)
S1 W1 N1 C8 172.22(12)
N1 W1 N2 C22 -113.61(15)
S3 W1 N2 C22 -163.15(12)
S2 W1 N2 C22 -56.94(11)
S4 W1 N2 C22 33.09(11)
S1 W1 N2 C22 102.69(11)
N1 W1 N2 C15 53.51(19)
S3 W1 N2 C15 3.98(11)
S2 W1 N2 C15 110.19(12)
S4 W1 N2 C15 -159.79(12)
S1 W1 N2 C15 -90.19(12)
C8 N1 C1 C2 -171.63(14)
W1 N1 C1 C2 10.8(2)
C8 N1 C1 C6 14.6(2)
W1 N1 C1 C6 -162.92(13)
N1 C1 C2 C3 -178.92(15)
C6 C1 C2 C3 -4.7(2)
N1 C1 C2 S1 -3.2(2)
C6 C1 C2 S1 171.05(13)
W1 S1 C2 C3 172.05(13)
W1 S1 C2 C1 -3.66(14)
C1 C2 C3 C4 3.1(3)
S1 C2 C3 C4 -172.51(14)
C2 C3 C4 C5 1.5(3)
C2 C3 C4 C7 -179.88(16)
C3 C4 C5 C6 -4.4(3)
C7 C4 C5 C6 176.92(17)
C4 C5 C6 C1 2.7(3)
N1 C1 C6 C5 175.46(16)
C2 C1 C6 C5 1.8(2)
C1 N1 C8 C9 -143.38(15)
W1 N1 C8 C9 34.37(18)
C1 N1 C8 C13 39.2(2)
W1 N1 C8 C13 -143.09(14)
C13 C8 C9 C10 -8.4(2)
N1 C8 C9 C10 173.92(15)
C13 C8 C9 S2 170.42(13)
N1 C8 C9 S2 -7.2(2)
W1 S2 C9 C10 161.94(14)
W1 S2 C9 C8 -16.91(13)
C8 C9 C10 C11 2.6(3)
S2 C9 C10 C11 -176.19(13)
C9 C10 C11 C12 4.8(3)
C9 C10 C11 C14 -174.13(16)
C10 C11 C12 C13 -6.4(3)
C14 C11 C12 C13 172.47(16)
C11 C12 C13 C8 0.6(3)
C9 C8 C13 C12 6.8(2)
N1 C8 C13 C12 -175.83(15)
C22 N2 C15 C16 159.39(15)
W1 N2 C15 C16 -7.7(2)
C22 N2 C15 C20 -26.8(2)
W1 N2 C15 C20 166.05(13)
C20 C15 C16 C17 8.0(2)
N2 C15 C16 C17 -177.73(15)
C20 C15 C16 S3 -166.95(12)
N2 C15 C16 S3 7.3(2)
W1 S3 C16 C17 -178.86(13)
W1 S3 C16 C15 -3.90(14)
C15 C16 C17 C18 -2.9(3)
S3 C16 C17 C18 171.77(13)
C16 C17 C18 C19 -3.6(2)
C16 C17 C18 C21 178.84(16)
C17 C18 C19 C20 5.0(3)
C21 C18 C19 C20 -177.50(16)
C18 C19 C20 C15 0.1(3)
C16 C15 C20 C19 -6.5(2)
N2 C15 C20 C19 179.68(15)
C15 N2 C22 C23 161.39(15)
W1 N2 C22 C23 -30.92(19)
C15 N2 C22 C27 -22.7(2)
W1 N2 C22 C27 144.98(14)
C27 C22 C23 C24 6.0(2)
N2 C22 C23 C24 -177.71(15)
C27 C22 C23 S4 -172.48(13)
N2 C22 C23 S4 3.8(2)
W1 S4 C23 C24 -159.67(14)
W1 S4 C23 C22 18.82(14)
C22 C23 C24 C25 -4.4(3)
S4 C23 C24 C25 174.00(14)
C23 C24 C25 C26 0.4(3)
C23 C24 C25 C28 -176.39(17)
C24 C25 C26 C27 1.8(3)
C28 C25 C26 C27 178.62(17)
C25 C26 C27 C22 0.0(3)
C23 C22 C27 C26 -3.8(2)
N2 C22 C27 C26 -179.66(16)
C34 C29 C30 C31 0.2(3)
C35 C29 C30 C31 -178.79(18)
C29 C30 C31 C32 0.4(3)
C30 C31 C32 C33 -0.7(3)
C31 C32 C33 C34 0.4(3)
C32 C33 C34 C29 0.2(3)
C30 C29 C34 C33 -0.5(3)
C35 C29 C34 C33 178.50(18)
